data_4509388
loop_
_publ_author_name
'Dureisseix, Val\'erie'
'Sanselme, Morgane'
'Robin, Yves'
'Coquerel, G\'erard'

_publ_section_title
;
 Two Concomitant Polymorphs of 1,2-Naphthoquinone-2-semicarbazone
;
_journal_issue 8
_journal_name_full 'Crystal Growth &amp; Design'
_journal_page_first 3438
_journal_paper_doi 10.1021/cg801361m
_journal_volume 9
_journal_year 2009
_chemical_absolute_configuration unk
_chemical_compound_source 'synthesis as described'
_chemical_formula_moiety 'C11 H9 N3 O2'
_chemical_formula_sum 'C11 H9 N3 O2'
_chemical_formula_weight 215.21
_chemical_name_systematic
;
 ?
;
_space_group_IT_number 19
_symmetry_cell_setting orthorhombic
_symmetry_Int_Tables_number 19
_symmetry_space_group_name_Hall 'P 2ac 2ab'
_symmetry_space_group_name_H-M 'P 21 21 21'
_atom_sites_solution_hydrogens geom
_atom_sites_solution_primary direct
_atom_sites_solution_secondary difmap
_audit_conform_dict_location ftp://ftp.iucr.org/pub/cif_core.dic
_audit_conform_dict_name cif_core.dic
_audit_conform_dict_version 2.3
_audit_creation_date 2008-11-17T12:21:22-00:00
_audit_creation_method 'WinGX routine CIF_UPDATE'
_cell_angle_alpha 90
_cell_angle_beta 90
_cell_angle_gamma 90
_cell_formula_units_Z 4
_cell_length_a 5.1187(7)
_cell_length_b 5.6092(7)
_cell_length_c 34.847(5)
_cell_measurement_reflns_used 0
_cell_measurement_temperature 293(2)
_cell_measurement_theta_max 0
_cell_measurement_theta_min 0
_cell_measurement_wavelength 0.71073
_cell_volume 1000.5(2)
_computing_molecular_graphics 'Ortep-3 for Windows (Farrugia, 1997)'
_computing_publication_material 'WinGX publication routines (Farrugia, 1999)'
_computing_structure_refinement 'SHELXL-97 (Sheldrick, 1997)'
_computing_structure_solution 'SHELXS-86 (Sheldrick, 1986)'
_diffrn_ambient_temperature 293(2)
_diffrn_measured_fraction_theta_full 0.995
_diffrn_measured_fraction_theta_max 0.995
_diffrn_radiation_monochromator graphite
_diffrn_radiation_probe x-ray
_diffrn_radiation_type MoK\a
_diffrn_radiation_wavelength 0.71073
_diffrn_reflns_av_R_equivalents 0.0341
_diffrn_reflns_av_unetI/netI 0.024
_diffrn_reflns_limit_h_max 6
_diffrn_reflns_limit_h_min -6
_diffrn_reflns_limit_k_max 7
_diffrn_reflns_limit_k_min -6
_diffrn_reflns_limit_l_max 42
_diffrn_reflns_limit_l_min -43
_diffrn_reflns_number 7936
_diffrn_reflns_theta_full 26.41
_diffrn_reflns_theta_max 26.41
_diffrn_reflns_theta_min 2.34
_exptl_absorpt_coefficient_mu 0.102
_exptl_absorpt_correction_type none
_exptl_crystal_colour colourless
_exptl_crystal_density_diffrn 1.429
_exptl_crystal_density_method 'not measured'
_exptl_crystal_description prism
_exptl_crystal_F_000 448
_exptl_crystal_size_max 0.3
_exptl_crystal_size_mid 0.2
_exptl_crystal_size_min 0.05
_refine_diff_density_max 0.134
_refine_diff_density_min -0.129
_refine_diff_density_rms 0.032
_refine_ls_abs_structure_details 'Flack H D (1983), Acta Cryst. A39, 876-881'
_refine_ls_abs_structure_Flack 10(10)
_refine_ls_extinction_method none
_refine_ls_goodness_of_fit_ref 1.077
_refine_ls_hydrogen_treatment constr
_refine_ls_matrix_type full
_refine_ls_number_parameters 145
_refine_ls_number_reflns 1258
_refine_ls_number_restraints 0
_refine_ls_restrained_S_all 1.077
_refine_ls_R_factor_all 0.0577
_refine_ls_R_factor_gt 0.0424
_refine_ls_shift/su_max 0
_refine_ls_shift/su_mean 0
_refine_ls_structure_factor_coef Fsqd
_refine_ls_weighting_details 'calc w=1/[\s^2^(Fo^2^)+(0.0548P)^2^+0.0517P] where P=(Fo^2^+2Fc^2^)/3'
_refine_ls_weighting_scheme calc
_refine_ls_wR_factor_gt 0.0999
_refine_ls_wR_factor_ref 0.1056
_reflns_number_gt 962
_reflns_number_total 1258
_reflns_threshold_expression >2sigma(I)
_cod_data_source_file cg801361msup1.cif
_cod_data_source_block naftaform1
_cod_database_code 4509388

loop_
_symmetry_equiv_pos_as_xyz
'x, y, z'
'-x+1/2, -y, z+1/2'
'x+1/2, -y+1/2, -z'
'-x, y+1/2, -z+1/2'

loop_
_atom_site_label
_atom_site_type_symbol
_atom_site_fract_x
_atom_site_fract_y
_atom_site_fract_z
_atom_site_U_iso_or_equiv
_atom_site_adp_type
_atom_site_occupancy
_atom_site_symmetry_multiplicity
_atom_site_calc_flag
_atom_site_refinement_flags
O1 O 0.6665(4) -0.1667(3) 0.88154(5) 0.0533(5) Uani 1 1 d .
O2 O 0.1291(5) -0.1707(4) 0.78751(6) 0.0712(6) Uani 1 1 d .
N1 N 0.6329(5) 0.1837(4) 0.82115(6) 0.0509(6) Uani 1 1 d .
N2 N 0.4676(5) -0.0001(4) 0.81813(6) 0.0533(6) Uani 1 1 d .
H1N H 0.463 -0.1301 0.8358 0.064 Uiso 1 1 d R
N3 N 0.2806(5) 0.1880(5) 0.76594(6) 0.0708(8) Uani 1 1 d .
H2N H 0.1597 0.2057 0.7506 0.085 Uiso 1 1 d R
H3N H 0.4117 0.3047 0.7718 0.085 Uiso 1 1 d R
C1 C 1.0414(5) -0.1199(5) 0.94019(7) 0.0534(7) Uani 1 1 d .
H1 H 0.9317 -0.2519 0.9412 0.064 Uiso 1 1 calc R
C2 C 1.2286(6) -0.0878(6) 0.96807(8) 0.0616(8) Uani 1 1 d .
H2 H 1.2448 -0.1984 0.9878 0.074 Uiso 1 1 calc R
C3 C 1.3928(6) 0.1078(6) 0.96692(8) 0.0636(8) Uani 1 1 d .
H3 H 1.5187 0.1285 0.9859 0.076 Uiso 1 1 calc R
C4 C 1.3701(6) 0.2715(5) 0.93784(9) 0.0603(8) Uani 1 1 d .
H4 H 1.4812 0.4027 0.9373 0.072 Uiso 1 1 calc R
C5 C 1.1824(5) 0.2441(5) 0.90889(8) 0.0480(6) Uani 1 1 d .
C6 C 1.0158(5) 0.0445(5) 0.91055(7) 0.0438(6) Uani 1 1 d .
C7 C 0.8168(5) 0.0073(4) 0.88059(7) 0.0414(6) Uani 1 1 d .
C8 C 0.7992(5) 0.1888(5) 0.84985(7) 0.0446(6) Uani 1 1 d .
C9 C 0.9776(6) 0.3880(5) 0.85044(8) 0.0548(7) Uani 1 1 d .
H9 H 0.9671 0.5018 0.8311 0.066 Uiso 1 1 calc R
C10 C 1.1583(6) 0.4140(5) 0.87803(8) 0.0566(7) Uani 1 1 d .
H10 H 1.2704 0.5444 0.8772 0.068 Uiso 1 1 calc R
C11 C 0.2771(5) 0.0003(6) 0.78912(7) 0.0520(7) Uani 1 1 d .

loop_
_atom_site_aniso_label
_atom_site_aniso_U_11
_atom_site_aniso_U_22
_atom_site_aniso_U_33
_atom_site_aniso_U_23
_atom_site_aniso_U_13
_atom_site_aniso_U_12
O1 0.0461(10) 0.0561(11) 0.0577(11) 0.0008(9) -0.0097(9) -0.0081(11)
O2 0.0701(14) 0.0778(14) 0.0658(13) 0.0048(11) -0.0225(11) -0.0134(15)
N1 0.0452(13) 0.0581(13) 0.0495(12) -0.0009(11) 0.0006(11) -0.0020(13)
N2 0.0528(14) 0.0631(14) 0.0441(11) 0.0003(12) -0.0090(11) -0.0025(14)
N3 0.0652(18) 0.0921(19) 0.0551(14) 0.0164(15) -0.0182(13) -0.0166(17)
C1 0.0458(16) 0.0680(18) 0.0463(15) -0.0036(14) -0.0004(13) 0.0037(16)
C2 0.0579(19) 0.074(2) 0.0528(17) -0.0008(15) -0.0094(15) 0.0076(18)
C3 0.0533(18) 0.080(2) 0.0572(18) -0.0179(17) -0.0142(15) 0.0090(19)
C4 0.0442(17) 0.0615(17) 0.0753(19) -0.0228(16) -0.0080(15) 0.0000(16)
C5 0.0363(13) 0.0523(15) 0.0554(15) -0.0157(13) 0.0008(13) 0.0046(14)
C6 0.0352(13) 0.0504(15) 0.0458(13) -0.0096(12) 0.0010(12) 0.0017(13)
C7 0.0327(12) 0.0449(13) 0.0468(14) -0.0059(12) 0.0010(11) 0.0023(14)
C8 0.0421(14) 0.0504(14) 0.0413(14) -0.0044(12) -0.0007(12) 0.0022(14)
C9 0.0571(18) 0.0499(15) 0.0573(17) 0.0003(13) 0.0042(15) -0.0009(16)
C10 0.0503(16) 0.0514(15) 0.0682(18) -0.0096(15) 0.0032(15) -0.0092(15)
C11 0.0459(16) 0.0686(17) 0.0416(14) -0.0005(15) -0.0034(13) 0.0002(17)

loop_
_atom_type_symbol
_atom_type_description
_atom_type_scat_dispersion_real
_atom_type_scat_dispersion_imag
_atom_type_scat_source
C C 0.0033 0 'International Tables Vol C Tables 4.2.6.8 and 6.1.1.4'
H H 0 0 'International Tables Vol C Tables 4.2.6.8 and 6.1.1.4'
N N 0.0061 0 'International Tables Vol C Tables 4.2.6.8 and 6.1.1.4'
O O 0.0106 0 'International Tables Vol C Tables 4.2.6.8 and 6.1.1.4'

loop_
_geom_angle_atom_site_label_1
_geom_angle_atom_site_label_2
_geom_angle_atom_site_label_3
_geom_angle
C8 N1 N2 119.1(2)
N1 N2 C11 119.6(2)
N1 N2 H1N 123.6
C11 N2 H1N 116.6
C11 N3 H2N 118.8
C11 N3 H3N 115
H2N N3 H3N 125.5
C2 C1 C6 120.2(3)
C2 C1 H1 119.9
C6 C1 H1 119.9
C1 C2 C3 120.4(3)
C1 C2 H2 119.8
C3 C2 H2 119.8
C4 C3 C2 120.1(3)
C4 C3 H3 120
C2 C3 H3 120
C3 C4 C5 121.1(3)
C3 C4 H4 119.5
C5 C4 H4 119.5
C4 C5 C6 118.2(3)
C4 C5 C10 121.5(3)
C6 C5 C10 120.3(2)
C1 C6 C5 120.1(2)
C1 C6 C7 119.8(2)
C5 C6 C7 120.1(2)
O1 C7 C6 121.3(2)
O1 C7 C8 121.4(2)
C6 C7 C8 117.2(2)
N1 C8 C9 115.9(2)
N1 C8 C7 125.1(2)
C9 C8 C7 118.9(2)
C10 C9 C8 122.0(3)
C10 C9 H9 119
C8 C9 H9 119
C9 C10 C5 121.4(3)
C9 C10 H10 119.3
C5 C10 H10 119.3
O2 C11 N3 127.0(3)
O2 C11 N2 117.5(3)
N3 C11 N2 115.5(3)

loop_
_geom_bond_atom_site_label_1
_geom_bond_atom_site_label_2
_geom_bond_distance
O1 C7 1.243(3)
O2 C11 1.224(3)
N1 C8 1.313(3)
N1 N2 1.338(3)
N2 C11 1.405(3)
N2 H1N 0.9547
N3 C11 1.327(4)
N3 H2N 0.8249
N3 H3N 0.9591
C1 C2 1.377(4)
C1 C6 1.391(4)
C1 H1 0.93
C2 C3 1.383(4)
C2 H2 0.93
C3 C4 1.372(4)
C3 H3 0.93
C4 C5 1.402(4)
C4 H4 0.93
C5 C6 1.408(3)
C5 C10 1.442(4)
C6 C7 1.474(3)
C7 C8 1.480(3)
C8 C9 1.443(4)
C9 C10 1.342(4)
C9 H9 0.93
C10 H10 0.93

loop_
_geom_hbond_atom_site_label_D
_geom_hbond_atom_site_label_H
_geom_hbond_atom_site_label_A
_geom_hbond_distance_DH
_geom_hbond_distance_HA
_geom_hbond_distance_DA
_geom_hbond_angle_DHA
_geom_hbond_site_symmetry_A
N2 H1N O1 0.95 1.92 2.606(3) 127.2 .
N3 H2N O2 0.82 2.1 2.915(3) 167.6 4_556
N3 H3N N1 0.96 2.17 2.637(3) 108.6 .

loop_
_geom_torsion_atom_site_label_1
_geom_torsion_atom_site_label_2
_geom_torsion_atom_site_label_3
_geom_torsion_atom_site_label_4
_geom_torsion
C8 N1 N2 C11 175.7(2)
C6 C1 C2 C3 0.0(4)
C1 C2 C3 C4 -0.1(4)
C2 C3 C4 C5 -0.1(4)
C3 C4 C5 C6 0.4(4)
C3 C4 C5 C10 -179.5(3)
C2 C1 C6 C5 0.3(4)
C2 C1 C6 C7 179.3(2)
C4 C5 C6 C1 -0.5(3)
C10 C5 C6 C1 179.4(3)
C4 C5 C6 C7 -179.5(2)
C10 C5 C6 C7 0.4(3)
C1 C6 C7 O1 1.4(4)
C5 C6 C7 O1 -179.6(2)
C1 C6 C7 C8 179.9(2)
C5 C6 C7 C8 -1.0(3)
N2 N1 C8 C9 177.8(2)
N2 N1 C8 C7 -1.6(4)
O1 C7 C8 N1 -1.1(4)
C6 C7 C8 N1 -179.7(2)
O1 C7 C8 C9 179.5(2)
C6 C7 C8 C9 0.9(3)
N1 C8 C9 C10 -179.6(3)
C7 C8 C9 C10 -0.2(4)
C8 C9 C10 C5 -0.5(4)
C4 C5 C10 C9 -179.7(3)
C6 C5 C10 C9 0.4(4)
N1 N2 C11 O2 -179.6(2)
N1 N2 C11 N3 1.2(4)
